data_7104710
loop_
_publ_author_name
'Hong, Seunghee'
'Oh, Minhak'
'Park, Mira'
'Yoon, Ji Woong'
'Chang, Jong-San'
'Lah, Myoung Soo'

_publ_section_title
;
 Large H2 storage capacity of a new polyhedron-based metal-organic
 framework with high thermal and hygroscopic stability.
;
_journal_issue 36
_journal_name_full 'Chemical communications (Cambridge, England)'
_journal_page_first 5397
_journal_page_last 5399
_journal_paper_doi 10.1039/b909250a
_journal_volume 34
_journal_year 2009
_chemical_formula_moiety 'C12 H6 Cu1 O5'
_chemical_formula_sum 'C288 H144 Cu24 O120'
_chemical_formula_weight 7048.99
_chemical_name_systematic
;
?
;
_space_group_IT_number 225
_symmetry_cell_setting cubic
_symmetry_space_group_name_Hall '-F 4 2 3'
_symmetry_space_group_name_H-M 'F m -3 m'
_atom_sites_solution_hydrogens geom
_atom_sites_solution_primary direct
_atom_sites_solution_secondary difmap
_audit_creation_method SHELXL-97
_cell_angle_alpha 90.00
_cell_angle_beta 90.00
_cell_angle_gamma 90.00
_cell_formula_units_Z 4
_cell_length_a 42.833(3)
_cell_length_b 42.833(3)
_cell_length_c 42.833(3)
_cell_measurement_reflns_used 12703
_cell_measurement_temperature 173(2)
_cell_measurement_theta_max 28.17
_cell_measurement_theta_min 2.33
_cell_volume 78583(10)
_computing_cell_refinement 'Bruker SAINT'
_computing_data_collection 'Bruker SMART'
_computing_data_reduction 'Bruker SAINT'
_computing_molecular_graphics ORTEP3
_computing_publication_material WinGX
_computing_structure_refinement 'Bruker SHELXTL'
_computing_structure_solution 'Bruker SHELXTL'
_diffrn_ambient_temperature 173(2)
_diffrn_measured_fraction_theta_full 0.997
_diffrn_measured_fraction_theta_max 0.997
_diffrn_measurement_device_type 'CCD area detector'
_diffrn_measurement_method 'omega scans'
_diffrn_radiation_monochromator graphite
_diffrn_radiation_source 'fine-focus sealed tube'
_diffrn_radiation_type MoK\a
_diffrn_radiation_wavelength 0.71073
_diffrn_reflns_av_R_equivalents 0.1675
_diffrn_reflns_av_sigmaI/netI 0.0477
_diffrn_reflns_limit_h_max 34
_diffrn_reflns_limit_h_min -50
_diffrn_reflns_limit_k_max 44
_diffrn_reflns_limit_k_min -50
_diffrn_reflns_limit_l_max 50
_diffrn_reflns_limit_l_min -50
_diffrn_reflns_number 95044
_diffrn_reflns_theta_full 24.99
_diffrn_reflns_theta_max 24.99
_diffrn_reflns_theta_min 1.58
_exptl_absorpt_coefficient_mu 0.670
_exptl_absorpt_correction_T_max 0.9180
_exptl_absorpt_correction_T_min 0.7993
_exptl_absorpt_correction_type multi-scan
_exptl_absorpt_process_details 'Bruker SADABS'
_exptl_crystal_colour 'pale blue'
_exptl_crystal_density_diffrn 0.596
_exptl_crystal_density_method 'not measured'
_exptl_crystal_description hexagonal
_exptl_crystal_F_000 14112
_exptl_crystal_size_max 0.35
_exptl_crystal_size_mid 0.33
_exptl_crystal_size_min 0.13
_platon_squeeze_details
;
;
_refine_diff_density_max 0.488
_refine_diff_density_min -1.679
_refine_diff_density_rms 0.061
_refine_ls_extinction_method SHELXL
_refine_ls_goodness_of_fit_ref 1.273
_refine_ls_hydrogen_treatment mixed
_refine_ls_matrix_type full
_refine_ls_number_parameters 103
_refine_ls_number_reflns 3375
_refine_ls_number_restraints 2
_refine_ls_restrained_S_all 1.273
_refine_ls_R_factor_all 0.1228
_refine_ls_R_factor_gt 0.0944
_refine_ls_shift/su_max 0.001
_refine_ls_shift/su_mean 0.000
_refine_ls_structure_factor_coef Fsqd
_refine_ls_weighting_details 'calc w=1/[\s^2^(Fo^2^)+(0.0633P)^2^+465.1444P] where P=(Fo^2^+2Fc^2^)/3'
_refine_ls_weighting_scheme calc
_refine_ls_wR_factor_gt 0.1721
_refine_ls_wR_factor_ref 0.1846
_reflns_number_gt 2860
_reflns_number_total 3375
_reflns_threshold_expression >2sigma(I)
_cod_data_source_file b909250a.txt
_cod_data_source_block 2
_cod_depositor_comments
;
The following automatic conversions were performed:
'_symmetry_cell_setting' value 'Cubic' changed to 'cubic' according to
'/home/saulius/struct/CIF-dictionaries/cif_core.dic' dictionary named
'cif_core.dic' version 2.4.1 from
2010-06-29.

'_exptl_absorpt_correction_type' value 'Multi-scan' changed
to 'multi-scan' according to
'/home/saulius/struct/CIF-dictionaries/cif_core.dic' dictionary named
'cif_core.dic' version 2.4.1 from 2010-06-29.

Automatic conversion script
Id: cif_fix_enum 1527 2010-12-29 10:47:43Z saulius 
;
_cod_original_sg_symbol_H-M Fm-3m
_cod_database_code 7104710

loop_
_symmetry_equiv_pos_as_xyz
'x, y, z'
'-x, -y, z'
'-x, y, -z'
'x, -y, -z'
'z, x, y'
'z, -x, -y'
'-z, -x, y'
'-z, x, -y'
'y, z, x'
'-y, z, -x'
'y, -z, -x'
'-y, -z, x'
'y, x, -z'
'-y, -x, -z'
'y, -x, z'
'-y, x, z'
'x, z, -y'
'-x, z, y'
'-x, -z, -y'
'x, -z, y'
'z, y, -x'
'z, -y, x'
'-z, y, x'
'-z, -y, -x'
'x, y+1/2, z+1/2'
'-x, -y+1/2, z+1/2'
'-x, y+1/2, -z+1/2'
'x, -y+1/2, -z+1/2'
'z, x+1/2, y+1/2'
'z, -x+1/2, -y+1/2'
'-z, -x+1/2, y+1/2'
'-z, x+1/2, -y+1/2'
'y, z+1/2, x+1/2'
'-y, z+1/2, -x+1/2'
'y, -z+1/2, -x+1/2'
'-y, -z+1/2, x+1/2'
'y, x+1/2, -z+1/2'
'-y, -x+1/2, -z+1/2'
'y, -x+1/2, z+1/2'
'-y, x+1/2, z+1/2'
'x, z+1/2, -y+1/2'
'-x, z+1/2, y+1/2'
'-x, -z+1/2, -y+1/2'
'x, -z+1/2, y+1/2'
'z, y+1/2, -x+1/2'
'z, -y+1/2, x+1/2'
'-z, y+1/2, x+1/2'
'-z, -y+1/2, -x+1/2'
'x+1/2, y, z+1/2'
'-x+1/2, -y, z+1/2'
'-x+1/2, y, -z+1/2'
'x+1/2, -y, -z+1/2'
'z+1/2, x, y+1/2'
'z+1/2, -x, -y+1/2'
'-z+1/2, -x, y+1/2'
'-z+1/2, x, -y+1/2'
'y+1/2, z, x+1/2'
'-y+1/2, z, -x+1/2'
'y+1/2, -z, -x+1/2'
'-y+1/2, -z, x+1/2'
'y+1/2, x, -z+1/2'
'-y+1/2, -x, -z+1/2'
'y+1/2, -x, z+1/2'
'-y+1/2, x, z+1/2'
'x+1/2, z, -y+1/2'
'-x+1/2, z, y+1/2'
'-x+1/2, -z, -y+1/2'
'x+1/2, -z, y+1/2'
'z+1/2, y, -x+1/2'
'z+1/2, -y, x+1/2'
'-z+1/2, y, x+1/2'
'-z+1/2, -y, -x+1/2'
'x+1/2, y+1/2, z'
'-x+1/2, -y+1/2, z'
'-x+1/2, y+1/2, -z'
'x+1/2, -y+1/2, -z'
'z+1/2, x+1/2, y'
'z+1/2, -x+1/2, -y'
'-z+1/2, -x+1/2, y'
'-z+1/2, x+1/2, -y'
'y+1/2, z+1/2, x'
'-y+1/2, z+1/2, -x'
'y+1/2, -z+1/2, -x'
'-y+1/2, -z+1/2, x'
'y+1/2, x+1/2, -z'
'-y+1/2, -x+1/2, -z'
'y+1/2, -x+1/2, z'
'-y+1/2, x+1/2, z'
'x+1/2, z+1/2, -y'
'-x+1/2, z+1/2, y'
'-x+1/2, -z+1/2, -y'
'x+1/2, -z+1/2, y'
'z+1/2, y+1/2, -x'
'z+1/2, -y+1/2, x'
'-z+1/2, y+1/2, x'
'-z+1/2, -y+1/2, -x'
'-x, -y, -z'
'x, y, -z'
'x, -y, z'
'-x, y, z'
'-z, -x, -y'
'-z, x, y'
'z, x, -y'
'z, -x, y'
'-y, -z, -x'
'y, -z, x'
'-y, z, x'
'y, z, -x'
'-y, -x, z'
'y, x, z'
'-y, x, -z'
'y, -x, -z'
'-x, -z, y'
'x, -z, -y'
'x, z, y'
'-x, z, -y'
'-z, -y, x'
'-z, y, -x'
'z, -y, -x'
'z, y, x'
'-x, -y+1/2, -z+1/2'
'x, y+1/2, -z+1/2'
'x, -y+1/2, z+1/2'
'-x, y+1/2, z+1/2'
'-z, -x+1/2, -y+1/2'
'-z, x+1/2, y+1/2'
'z, x+1/2, -y+1/2'
'z, -x+1/2, y+1/2'
'-y, -z+1/2, -x+1/2'
'y, -z+1/2, x+1/2'
'-y, z+1/2, x+1/2'
'y, z+1/2, -x+1/2'
'-y, -x+1/2, z+1/2'
'y, x+1/2, z+1/2'
'-y, x+1/2, -z+1/2'
'y, -x+1/2, -z+1/2'
'-x, -z+1/2, y+1/2'
'x, -z+1/2, -y+1/2'
'x, z+1/2, y+1/2'
'-x, z+1/2, -y+1/2'
'-z, -y+1/2, x+1/2'
'-z, y+1/2, -x+1/2'
'z, -y+1/2, -x+1/2'
'z, y+1/2, x+1/2'
'-x+1/2, -y, -z+1/2'
'x+1/2, y, -z+1/2'
'x+1/2, -y, z+1/2'
'-x+1/2, y, z+1/2'
'-z+1/2, -x, -y+1/2'
'-z+1/2, x, y+1/2'
'z+1/2, x, -y+1/2'
'z+1/2, -x, y+1/2'
'-y+1/2, -z, -x+1/2'
'y+1/2, -z, x+1/2'
'-y+1/2, z, x+1/2'
'y+1/2, z, -x+1/2'
'-y+1/2, -x, z+1/2'
'y+1/2, x, z+1/2'
'-y+1/2, x, -z+1/2'
'y+1/2, -x, -z+1/2'
'-x+1/2, -z, y+1/2'
'x+1/2, -z, -y+1/2'
'x+1/2, z, y+1/2'
'-x+1/2, z, -y+1/2'
'-z+1/2, -y, x+1/2'
'-z+1/2, y, -x+1/2'
'z+1/2, -y, -x+1/2'
'z+1/2, y, x+1/2'
'-x+1/2, -y+1/2, -z'
'x+1/2, y+1/2, -z'
'x+1/2, -y+1/2, z'
'-x+1/2, y+1/2, z'
'-z+1/2, -x+1/2, -y'
'-z+1/2, x+1/2, y'
'z+1/2, x+1/2, -y'
'z+1/2, -x+1/2, y'
'-y+1/2, -z+1/2, -x'
'y+1/2, -z+1/2, x'
'-y+1/2, z+1/2, x'
'y+1/2, z+1/2, -x'
'-y+1/2, -x+1/2, z'
'y+1/2, x+1/2, z'
'-y+1/2, x+1/2, -z'
'y+1/2, -x+1/2, -z'
'-x+1/2, -z+1/2, y'
'x+1/2, -z+1/2, -y'
'x+1/2, z+1/2, y'
'-x+1/2, z+1/2, -y'
'-z+1/2, -y+1/2, x'
'-z+1/2, y+1/2, -x'
'z+1/2, -y+1/2, -x'
'z+1/2, y+1/2, x'

loop_
_atom_site_label
_atom_site_type_symbol
_atom_site_fract_x
_atom_site_fract_y
_atom_site_fract_z
_atom_site_U_iso_or_equiv
_atom_site_adp_type
_atom_site_occupancy
_atom_site_symmetry_multiplicity
_atom_site_calc_flag
_atom_site_refinement_flags
_atom_site_disorder_assembly
_atom_site_disorder_group
Cu1 Cu 0.324805(17) 0.324805(17) 1.0000 0.0298(3) Uani 1 4 d S . .
Cu2 Cu 0.368755(17) 0.368755(17) 1.0000 0.0284(3) Uani 1 4 d S . .
O1 O 0.35089(8) 0.30570(8) 0.96791(7) 0.0435(9) Uani 1 1 d . . .
O2 O 0.38800(8) 0.34314(8) 0.96800(8) 0.0467(9) Uani 1 1 d . . .
O3 O 0.28930(14) 0.28930(14) 1.0000 0.081(3) Uani 1 4 d SD . .
H3O H 0.276(2) 0.296(3) 0.989(3) 0.122 Uiso 0.50 1 d PD . .
O4 O 0.40402(14) 0.40402(14) 1.0000 0.130(5) Uani 1 4 d SD . .
H4O H 0.401(3) 0.4224(6) 1.0000 0.196 Uiso 1 2 d SD . .
C1 C 0.37592(11) 0.31787(12) 0.95781(10) 0.0377(12) Uani 1 1 d . . .
C2 C 0.39243(12) 0.30176(12) 0.93227(11) 0.0459(13) Uani 1 1 d . . .
C3 C 0.38174(13) 0.27330(13) 0.92117(13) 0.0587(16) Uani 1 1 d . . .
H3 H 0.3642 0.2637 0.9307 0.070 Uiso 1 1 calc R . .
C4 C 0.39634(17) 0.2587(2) 0.89634(17) 0.075(3) Uani 1 2 d S . .
C5 C 0.41789(11) 0.31561(17) 0.91789(11) 0.0408(17) Uani 1 2 d S . .
H5 H 0.4256 0.3349 0.9256 0.049 Uiso 1 2 calc SR . .
C6 C 0.3855(2) 0.2279(3) 0.8855(2) 0.101(4) Uani 1 2 d S . .
C7 C 0.3751(2) 0.2054(3) 0.8751(2) 0.123(6) Uani 1 2 d S . .
C8 C 0.3621(2) 0.1776(3) 0.8621(2) 0.124(6) Uani 1 2 d S . .
C9 C 0.3363(2) 0.1637(2) 0.8757(3) 0.112(5) Uani 1 2 d S . .
H9 H 0.3280 0.1720 0.8946 0.134 Uiso 1 2 calc SR . .

loop_
_atom_site_aniso_label
_atom_site_aniso_U_11
_atom_site_aniso_U_22
_atom_site_aniso_U_33
_atom_site_aniso_U_23
_atom_site_aniso_U_13
_atom_site_aniso_U_12
Cu1 0.0321(4) 0.0321(4) 0.0254(6) 0.000 0.000 -0.0152(5)
Cu2 0.0317(4) 0.0317(4) 0.0219(6) 0.000 0.000 -0.0143(5)
O1 0.048(2) 0.044(2) 0.0386(19) -0.0158(16) 0.0176(16) -0.0133(17)
O2 0.046(2) 0.049(2) 0.045(2) -0.0176(17) 0.0132(16) -0.0182(17)
O3 0.062(5) 0.062(5) 0.120(10) 0.000 0.000 -0.045(6)
O4 0.053(4) 0.053(4) 0.286(16) 0.000 0.000 -0.032(5)
C1 0.041(3) 0.048(3) 0.024(2) 0.005(2) 0.004(2) -0.004(2)
C2 0.053(3) 0.044(3) 0.040(3) -0.010(2) 0.011(2) -0.012(3)
C3 0.063(4) 0.062(4) 0.051(3) -0.023(3) 0.027(3) -0.031(3)
C4 0.076(4) 0.073(6) 0.076(4) -0.045(4) 0.046(5) -0.045(4)
C5 0.038(2) 0.046(4) 0.038(2) -0.005(2) 0.005(3) -0.005(2)
C6 0.102(6) 0.100(8) 0.102(6) -0.057(6) 0.066(7) -0.057(6)
C7 0.130(7) 0.107(8) 0.130(7) -0.089(7) 0.088(8) -0.089(7)
C8 0.119(6) 0.133(10) 0.119(6) -0.097(7) 0.085(8) -0.097(7)
C9 0.115(6) 0.115(6) 0.105(8) -0.081(6) 0.081(6) -0.069(7)

loop_
_atom_type_symbol
_atom_type_description
_atom_type_scat_dispersion_real
_atom_type_scat_dispersion_imag
_atom_type_scat_source
C C 0.0033 0.0016 'International Tables Vol C Tables 4.2.6.8 and 6.1.1.4'
H H 0.0000 0.0000 'International Tables Vol C Tables 4.2.6.8 and 6.1.1.4'
O O 0.0106 0.0060 'International Tables Vol C Tables 4.2.6.8 and 6.1.1.4'
Cu Cu 0.3201 1.2651 'International Tables Vol C Tables 4.2.6.8 and 6.1.1.4'

loop_
_geom_angle_atom_site_label_1
_geom_angle_atom_site_label_2
_geom_angle_atom_site_label_3
_geom_angle
_geom_angle_site_symmetry_1
_geom_angle_site_symmetry_3
_geom_angle_publ_flag
O1 Cu1 O1 89.1(2) 110 . ?
O1 Cu1 O1 89.6(2) 110 13_557 ?
O1 Cu1 O1 167.56(19) . 13_557 ?
O1 Cu1 O1 167.56(19) 110 98_557 ?
O1 Cu1 O1 89.6(2) . 98_557 ?
O1 Cu1 O1 89.1(2) 13_557 98_557 ?
O1 Cu1 O3 96.22(10) 110 . ?
O1 Cu1 O3 96.22(10) . . ?
O1 Cu1 O3 96.22(10) 13_557 . ?
O1 Cu1 O3 96.22(10) 98_557 . ?
O1 Cu1 Cu2 83.78(10) 110 . ?
O1 Cu1 Cu2 83.78(10) . . ?
O1 Cu1 Cu2 83.78(10) 13_557 . ?
O1 Cu1 Cu2 83.78(10) 98_557 . ?
O3 Cu1 Cu2 180.0(2) . . ?
O2 Cu2 O2 88.9(2) 110 . ?
O2 Cu2 O2 89.9(2) 110 13_557 ?
O2 Cu2 O2 168.59(19) . 13_557 ?
O2 Cu2 O2 168.59(19) 110 98_557 ?
O2 Cu2 O2 89.9(2) . 98_557 ?
O2 Cu2 O2 88.9(2) 13_557 98_557 ?
O2 Cu2 O4 95.71(10) 110 . ?
O2 Cu2 O4 95.71(10) . . ?
O2 Cu2 O4 95.71(10) 13_557 . ?
O2 Cu2 O4 95.71(10) 98_557 . ?
O2 Cu2 Cu1 84.29(10) 110 . ?
O2 Cu2 Cu1 84.29(10) . . ?
O2 Cu2 Cu1 84.29(10) 13_557 . ?
O2 Cu2 Cu1 84.29(10) 98_557 . ?
O4 Cu2 Cu1 180.0(2) . . ?
C1 O1 Cu1 123.5(3) . . ?
C1 O2 Cu2 123.3(3) . . ?
Cu1 O3 H3O 105(10) . . ?
Cu2 O4 H4O 127(10) . . ?
O1 C1 O2 125.1(4) . . ?
O1 C1 C2 117.8(4) . . ?
O2 C1 C2 117.1(4) . . ?
C5 C2 C3 119.0(5) . . ?
C5 C2 C1 120.5(5) . . ?
C3 C2 C1 120.5(4) . . ?
C4 C3 C2 120.8(5) . . ?
C4 C3 H3 119.6 . . ?
C2 C3 H3 119.6 . . ?
C3 C4 C3 119.4(7) 168_455 . ?
C3 C4 C6 120.3(4) 168_455 . ?
C3 C4 C6 120.3(4) . . ?
C2 C5 C2 121.1(6) 168_455 . ?
C2 C5 H5 119.5 168_455 . ?
C2 C5 H5 119.5 . . ?
C7 C6 C4 173.0(16) . . ?
C6 C7 C8 180(2) . . ?
C9 C8 C9 119.2(9) . 78_456 ?
C9 C8 C7 120.4(4) . . ?
C9 C8 C7 120.4(4) 78_456 . ?
C8 C9 C8 120.6(9) 60_565 . ?
C8 C9 H9 119.7 60_565 . ?
C8 C9 H9 119.7 . . ?

loop_
_geom_bond_atom_site_label_1
_geom_bond_atom_site_label_2
_geom_bond_distance
_geom_bond_site_symmetry_2
_geom_bond_publ_flag
Cu1 O1 1.951(3) 110 ?
Cu1 O1 1.951(3) . ?
Cu1 O1 1.951(3) 13_557 ?
Cu1 O1 1.951(3) 98_557 ?
Cu1 O3 2.151(8) . ?
Cu1 Cu2 2.6622(14) . ?
Cu2 O2 1.940(3) 110 ?
Cu2 O2 1.940(3) . ?
Cu2 O2 1.940(3) 13_557 ?
Cu2 O2 1.940(3) 98_557 ?
Cu2 O4 2.136(9) . ?
O1 C1 1.268(5) . ?
O2 C1 1.277(5) . ?
O3 H3O 0.81(2) . ?
O4 H4O 0.79(2) . ?
C1 C2 1.474(6) . ?
C2 C5 1.386(6) . ?
C2 C3 1.386(7) . ?
C3 C4 1.383(6) . ?
C3 H3 0.9500 . ?
C4 C3 1.383(6) 168_455 ?
C4 C6 1.472(12) . ?
C5 C2 1.386(6) 168_455 ?
C5 H5 0.9500 . ?
C6 C7 1.154(12) . ?
C7 C8 1.427(12) . ?
C8 C9 1.384(6) . ?
C8 C9 1.384(6) 78_456 ?
C9 C8 1.384(6) 60_565 ?
C9 H9 0.9500 . ?

loop_
_platon_squeeze_void_nr
_platon_squeeze_void_average_x
_platon_squeeze_void_average_y
_platon_squeeze_void_average_z
_platon_squeeze_void_volume
_platon_squeeze_void_count_electrons
1 -0.004 -0.017 -0.004 58663.7 15115.1
